data_9017831
loop_
_publ_author_name
'Brown, G. E.'
'Hamilton, W. C.'
'Prewitt, C. T.'
'Sueno, S.'

_publ_section_title
;
 Neutron diffraction study of Al/Si ordering in sanidine: a comparison with
 X-ray diffraction data
;
_journal_name_full 'The Feldspars: Proceedings of a NATO Advanced Study Institute'
_journal_page_first 68
_journal_page_last 80
_journal_year 1974
_chemical_compound_source 'Laacher See, Eifel District, Germany'
_chemical_formula_sum 'Al K0.85 Na0.15 O8 Si3'
_chemical_name_mineral Sanidine
_space_group_IT_number 12
_space_group_name_Hall '-C 2y'
_space_group_name_H-M_alt 'C 1 2/m 1'
_symmetry_space_group_name_H-M 'C 1 2/m 1'
_cell_angle_alpha 90
_cell_angle_beta 115.99
_cell_angle_gamma 90
_cell_formula_units_Z 4
_cell_length_a 8.539
_cell_length_b 13.015
_cell_length_c 7.179
_cell_volume 717.154
_database_code_amcsd 0020556
_exptl_crystal_density_diffrn 2.555
_cod_data_source_file inputs/fixed/downloads/20/20321.cif
_cod_data_source_block 20321
_cod_original_formula_sum '(K.85 Na.15) (Si3 Al) O8'
_cod_database_code 9017831

loop_
_space_group_symop_operation_xyz
x,y,z
1/2+x,1/2+y,z
x,-y,z
1/2+x,1/2-y,z
-x,y,-z
1/2-x,1/2+y,-z
-x,-y,-z
1/2-x,1/2-y,-z

loop_
_atom_site_aniso_label
_atom_site_aniso_U_11
_atom_site_aniso_U_22
_atom_site_aniso_U_33
_atom_site_aniso_U_12
_atom_site_aniso_U_13
_atom_site_aniso_U_23
KM 0.01850 0.04291 0.03291 0.00000 0.00753 0.00000
NaM 0.01850 0.04291 0.03291 0.00000 0.00753 0.00000
SiT1s 0.00955 0.01201 0.00696 -0.00202 0.00351 -0.00043
AlT1a 0.00955 0.01201 0.00696 -0.00202 0.00351 -0.00043
SiT2s 0.00985 0.00858 0.00865 -0.00051 0.00301 0.00000
AlT2a 0.00985 0.00858 0.00865 -0.00051 0.00301 0.00000
Oa1 0.02447 0.01974 0.01519 0.00000 0.01004 0.00000
Oa2 0.01910 0.01201 0.02046 0.00000 0.00326 0.00000
Ob 0.01880 0.03089 0.02616 -0.00455 0.01405 0.00043
Oc 0.01522 0.01545 0.02067 -0.00202 0.00502 -0.00213
Od 0.01880 0.02060 0.01076 0.00253 0.00201 0.00128

loop_
_atom_site_label
_atom_site_fract_x
_atom_site_fract_y
_atom_site_fract_z
_atom_site_occupancy
_atom_site_U_iso_or_equiv
_atom_site_type_symbol
_atom_site_attached_hydrogens
KM 0.28370 0.00000 0.13690 0.85000 0.02660 K 0
NaM 0.28370 0.00000 0.13690 0.15000 0.02660 Na 0
SiT1s 0.00970 0.18430 0.22380 0.68500 0.00887 Si 0
AlT1a 0.00970 0.18430 0.22380 0.31500 0.00887 Al 0
SiT2s 0.70750 0.11780 0.34420 0.81500 0.00798 Si 0
AlT2a 0.70750 0.11780 0.34420 0.18500 0.00798 Al 0
Oa1 0.00000 0.14590 0.00000 1.00000 0.01938 O 0
Oa2 0.63340 0.00000 0.28480 1.00000 0.01722 O 0
Ob 0.82770 0.14520 0.22640 1.00000 0.02419 O 0
Oc 0.03350 0.31000 0.25750 1.00000 0.01697 O 0
Od 0.18130 0.12620 0.40440 1.00000 0.01849 O 0

loop_
_cod_changelog_entry_id
_cod_changelog_entry_author
_cod_changelog_entry_date
_cod_changelog_entry_text
1
;cod-tools version 3.8.0
Id: cif_guess_AMCSD_atom_types 9581 2023-05-17 12:35:41Z saulius
;
2023-05-18T08:47:15+03:00
;Derived atom types and hydrogen counts
from atom names that follow the AMCSD naming convention
(Wat == water, O-H == hydroxyl).
;

loop_
_cod_related_entry_id
_cod_related_entry_database
_cod_related_entry_code
1 AMCSD 0020556
